data_4128677
loop_
_publ_author_name
'Maser, Leon'
'Schneider, Christian'
'Vondung, Lisa'
'Alig, Lukas'
'Langer, Robert'

_publ_section_title
;
 Quantifying the Donor Strength of Ligand-Stabilized Main Group Fragments.
;
_journal_issue 18
_journal_name_full 'Journal of the American Chemical Society'
_journal_page_first 7596
_journal_page_last 7604
_journal_paper_doi 10.1021/jacs.9b02598
_journal_volume 141
_journal_year 2019
_chemical_formula_moiety 'C52 H45 Cl Ir O P4, 3(C H2 Cl2), Cl'
_chemical_formula_sum 'C55 H51 Cl8 Ir O P4'
_chemical_formula_weight 1327.66
_space_group_crystal_system monoclinic
_space_group_IT_number 14
_space_group_name_Hall '-P 2ybc'
_space_group_name_H-M_alt 'P 1 21/c 1'
_atom_sites_solution_hydrogens mixed
_audit_creation_method SHELXL-2014/7
_cell_angle_alpha 90
_cell_angle_beta 121.94(2)
_cell_angle_gamma 90
_cell_formula_units_Z 4
_cell_length_a 12.265(2)
_cell_length_b 24.523(5)
_cell_length_c 22.176(6)
_cell_measurement_reflns_used 2000
_cell_measurement_temperature 100(2)
_cell_measurement_theta_max 25
_cell_measurement_theta_min 2
_cell_volume 5660(2)
_computing_structure_refinement 'SHELXL-2014/7 (Sheldrick, 2014)'
_diffrn_ambient_temperature 100(2)
_diffrn_measured_fraction_theta_full 0.998
_diffrn_measured_fraction_theta_max 0.988
_diffrn_measurement_device_type 'STOE IPDS2T'
_diffrn_measurement_method '\w scans'
_diffrn_radiation_type MoK\a
_diffrn_radiation_wavelength 0.71073
_diffrn_reflns_av_R_equivalents 0.1514
_diffrn_reflns_av_unetI/netI 0.1121
_diffrn_reflns_Laue_measured_fraction_full 0.998
_diffrn_reflns_Laue_measured_fraction_max 0.988
_diffrn_reflns_limit_h_max 15
_diffrn_reflns_limit_h_min -14
_diffrn_reflns_limit_k_max 30
_diffrn_reflns_limit_k_min -30
_diffrn_reflns_limit_l_max 27
_diffrn_reflns_limit_l_min -28
_diffrn_reflns_number 41514
_diffrn_reflns_point_group_measured_fraction_full 0.998
_diffrn_reflns_point_group_measured_fraction_max 0.988
_diffrn_reflns_theta_full 25.242
_diffrn_reflns_theta_max 26.760
_diffrn_reflns_theta_min 1.661
_exptl_absorpt_coefficient_mu 2.888
_exptl_absorpt_correction_type none
_exptl_crystal_colour 'pale yellow'
_exptl_crystal_density_diffrn 1.558
_exptl_crystal_description block
_exptl_crystal_F_000 2648
_exptl_crystal_size_max 0.12
_exptl_crystal_size_mid 0.11
_exptl_crystal_size_min 0.1
_refine_diff_density_max 2.338
_refine_diff_density_min -2.727
_refine_diff_density_rms 0.174
_refine_ls_extinction_method none
_refine_ls_goodness_of_fit_ref 1.017
_refine_ls_hydrogen_treatment constr
_refine_ls_matrix_type full
_refine_ls_number_parameters 622
_refine_ls_number_reflns 11918
_refine_ls_number_restraints 0
_refine_ls_restrained_S_all 1.017
_refine_ls_R_factor_all 0.1044
_refine_ls_R_factor_gt 0.0693
_refine_ls_shift/su_max 0.002
_refine_ls_shift/su_mean 0.000
_refine_ls_structure_factor_coef Fsqd
_refine_ls_weighting_details 'w=1/[\s^2^(Fo^2^)+(0.0742P)^2^] where P=(Fo^2^+2Fc^2^)/3'
_refine_ls_weighting_scheme calc
_refine_ls_wR_factor_gt 0.1415
_refine_ls_wR_factor_ref 0.1575
_reflns_Friedel_coverage 0.000
_reflns_number_gt 8433
_reflns_number_total 11918
_reflns_threshold_expression 'I > 2\s(I)'
_cod_data_source_file ja9b02598_si_006.cif
_cod_data_source_block LAMA89
_cod_depositor_comments
;
The following automatic conversions were performed:

data item '_exptl_absorpt_correction_type' value 'None' was changed
to 'none' in accordance with the
/home/data/users/saulius/crontab/automatic-downloads/current/ACS/lib/dictionaries/cif_core.dic
dictionary named 'cif_core.dic' version 2.4.2 last updated on
2011-04-26.

Automatic conversion script
Id: cif_fix_values 6909 2019-04-08 15:41:33Z antanas 
;
_cod_original_sg_symbol_H-M 'P 21/c'
_cod_database_code 4128677
_shelx_shelxl_version_number 2014/7
_shelx_space_group_comment
;
The symmetry employed for this shelxl refinement is uniquely defined
by the following loop, which should always be used as a source of
symmetry information in preference to the above space-group names.
They are only intended as comments.
;

loop_
_space_group_symop_operation_xyz
'x, y, z'
'-x, y+1/2, -z+1/2'
'-x, -y, -z'
'x, -y-1/2, z-1/2'

loop_
_atom_site_label
_atom_site_type_symbol
_atom_site_fract_x
_atom_site_fract_y
_atom_site_fract_z
_atom_site_U_iso_or_equiv
_atom_site_adp_type
_atom_site_occupancy
_atom_site_site_symmetry_order
_atom_site_calc_flag
_atom_site_refinement_flags_posn
_atom_site_refinement_flags_adp
Ir1 Ir 0.77614(3) 0.65547(2) 0.35907(2) 0.02994(10) Uani 1 1 d . .
H1IR H 0.7936 0.7075 0.3563 0.093 Uiso 1 1 d . .
P4 P 0.95646(18) 0.64051(8) 0.35126(11) 0.0299(4) Uani 1 1 d . .
P3 P 0.75282(18) 0.67223(8) 0.20783(11) 0.0288(4) Uani 1 1 d . .
Cl1 Cl 0.7234(2) 0.55614(9) 0.34871(12) 0.0408(5) Uani 1 1 d . .
P2 P 0.49870(18) 0.65660(9) 0.19975(11) 0.0307(4) Uani 1 1 d . .
P1 P 0.58160(18) 0.67476(9) 0.34783(11) 0.0317(4) Uani 1 1 d . .
C3 C 0.6635(7) 0.6613(4) 0.2445(4) 0.0353(18) Uani 1 1 d . .
C3O C 0.8756(7) 0.6563(4) 0.4636(5) 0.0345(18) Uani 1 1 d . .
O1 O 0.9271(6) 0.6575(3) 0.5183(4) 0.0539(17) Uani 1 1 d . .
C9 C 0.6750(7) 0.6507(3) 0.1160(4) 0.0321(17) Uani 1 1 d . .
C10 C 0.6317(8) 0.6540(4) 0.5435(5) 0.042(2) Uani 1 1 d . .
H10A H 0.6836 0.6701 0.5892 0.050 Uiso 1 1 calc R U
C11 C 0.5596(7) 0.6498(3) 0.4178(4) 0.0341(17) Uani 1 1 d . .
C12 C 0.3255(8) 0.6126(4) 0.0647(5) 0.040(2) Uani 1 1 d . .
H12A H 0.2996 0.6490 0.0492 0.048 Uiso 1 1 calc R U
C13 C 0.5317(8) 0.7455(3) 0.3339(5) 0.0360(18) Uani 1 1 d . .
C14 C 0.8216(10) 0.8350(4) 0.2451(6) 0.050(2) Uani 1 1 d . .
H14A H 0.7928 0.8639 0.2619 0.060 Uiso 1 1 calc R U
C16 C 0.8960(7) 0.6324(3) 0.2565(4) 0.0304(16) Uani 1 1 d . .
H16A H 0.9611 0.6450 0.2462 0.036 Uiso 1 1 calc R U
H16B H 0.8770 0.5935 0.2428 0.036 Uiso 1 1 calc R U
C17 C 1.0450(8) 0.7476(4) 0.3993(5) 0.041(2) Uani 1 1 d . .
H17A H 0.9648 0.7536 0.3951 0.049 Uiso 1 1 calc R U
C18 C 0.3971(10) 0.5054(4) 0.1101(5) 0.045(2) Uani 1 1 d . .
H18A H 0.4206 0.4688 0.1258 0.055 Uiso 1 1 calc R U
C19 C 0.6347(8) 0.6745(4) 0.4850(5) 0.0372(19) Uani 1 1 d . .
H19A H 0.6875 0.7049 0.4909 0.045 Uiso 1 1 calc R U
C20 C 0.6329(7) 0.6869(3) 0.0594(5) 0.0332(17) Uani 1 1 d . .
H20A H 0.6489 0.7248 0.0686 0.040 Uiso 1 1 calc R U
C21 C 0.4800(8) 0.6064(4) 0.4097(5) 0.0391(19) Uani 1 1 d . .
H21A H 0.4275 0.5898 0.3645 0.047 Uiso 1 1 calc R U
C22 C 0.4232(7) 0.6021(3) 0.1351(4) 0.0292(16) Uani 1 1 d . .
C23 C 1.0528(7) 0.5797(3) 0.3910(4) 0.0327(17) Uani 1 1 d . .
C24 C 0.4030(7) 0.7162(3) 0.1532(4) 0.0277(16) Uani 1 1 d . .
C25 C 0.4651(7) 0.6390(3) 0.2679(4) 0.0334(18) Uani 1 1 d . .
H25A H 0.3768 0.6503 0.2531 0.040 Uiso 1 1 calc R U
H25B H 0.4729 0.5991 0.2762 0.040 Uiso 1 1 calc R U
C26 C 0.4586(9) 0.5480(4) 0.1568(5) 0.041(2) Uani 1 1 d . .
H26A H 0.5258 0.5405 0.2043 0.049 Uiso 1 1 calc R U
C27 C 1.0675(7) 0.5582(4) 0.4540(5) 0.0387(19) Uani 1 1 d . .
H27A H 1.0276 0.5756 0.4757 0.046 Uiso 1 1 calc R U
C28 C 1.0736(7) 0.6963(3) 0.3838(4) 0.0321(17) Uani 1 1 d . .
C29 C 0.8124(7) 0.7410(3) 0.2131(4) 0.0334(17) Uani 1 1 d . .
C30 C 0.5682(8) 0.6683(4) -0.0096(5) 0.038(2) Uani 1 1 d . .
H30A H 0.5407 0.6931 -0.0479 0.046 Uiso 1 1 calc R U
C31 C 0.6511(7) 0.5948(3) 0.1016(5) 0.0363(19) Uani 1 1 d . .
H31A H 0.6807 0.5697 0.1398 0.044 Uiso 1 1 calc R U
C32 C 0.9138(9) 0.8455(4) 0.2292(5) 0.048(2) Uani 1 1 d . .
H32A H 0.9481 0.8812 0.2345 0.058 Uiso 1 1 calc R U
C33 C 0.4412(9) 0.8524(4) 0.2982(5) 0.046(2) Uani 1 1 d . .
H33A H 0.4100 0.8886 0.2849 0.055 Uiso 1 1 calc R U
C34 C 0.5847(8) 0.5761(4) 0.0324(5) 0.0387(19) Uani 1 1 d . .
H34A H 0.5675 0.5383 0.0228 0.046 Uiso 1 1 calc R U
C35 C 0.7698(8) 0.7837(3) 0.2373(5) 0.0372(18) Uani 1 1 d . .
H35A H 0.7058 0.7774 0.2484 0.045 Uiso 1 1 calc R U
C36 C 1.1941(8) 0.6879(4) 0.3924(5) 0.039(2) Uani 1 1 d . .
H36A H 1.2165 0.6532 0.3831 0.047 Uiso 1 1 calc R U
C37 C 0.4488(8) 0.7558(4) 0.1272(5) 0.041(2) Uani 1 1 d . .
H37A H 0.5323 0.7518 0.1350 0.049 Uiso 1 1 calc R U
C38 C 0.3766(8) 0.8006(4) 0.0906(5) 0.042(2) Uani 1 1 d . .
H38A H 0.4088 0.8264 0.0719 0.051 Uiso 1 1 calc R U
C39 C 0.5689(9) 0.8409(4) 0.3250(6) 0.048(2) Uani 1 1 d . .
H39A H 0.6263 0.8693 0.3310 0.057 Uiso 1 1 calc R U
C41 C 0.3002(9) 0.5162(4) 0.0398(6) 0.048(2) Uani 1 1 d . .
H41A H 0.2580 0.4870 0.0074 0.058 Uiso 1 1 calc R U
C43 C 0.4013(7) 0.7575(4) 0.3078(4) 0.0361(18) Uani 1 1 d . .
H43A H 0.3434 0.7293 0.3019 0.043 Uiso 1 1 calc R U
C44 C 0.2091(8) 0.7683(4) 0.1067(5) 0.042(2) Uani 1 1 d . .
H44A H 0.1266 0.7730 0.1001 0.050 Uiso 1 1 calc R U
C45 C 0.5435(8) 0.6130(4) -0.0229(5) 0.041(2) Uani 1 1 d . .
H45A H 0.4977 0.6002 -0.0705 0.049 Uiso 1 1 calc R U
C46 C 0.3592(8) 0.8109(4) 0.2910(5) 0.049(2) Uani 1 1 d . .
H46A H 0.2720 0.8191 0.2742 0.059 Uiso 1 1 calc R U
C47 C 0.2802(8) 0.7229(3) 0.1414(5) 0.0369(18) Uani 1 1 d . .
H47A H 0.2457 0.6959 0.1575 0.044 Uiso 1 1 calc R U
C48 C 0.2562(8) 0.8076(4) 0.0811(5) 0.0401(19) Uani 1 1 d . .
H48A H 0.2065 0.8390 0.0573 0.048 Uiso 1 1 calc R U
C49 C 0.4776(8) 0.5875(4) 0.4679(5) 0.045(2) Uani 1 1 d . .
H49A H 0.4227 0.5580 0.4620 0.054 Uiso 1 1 calc R U
C50 C 0.5529(8) 0.6106(4) 0.5341(5) 0.042(2) Uani 1 1 d . .
H50A H 0.5505 0.5965 0.5733 0.050 Uiso 1 1 calc R U
C110 C 1.1980(8) 0.4852(4) 0.4531(6) 0.049(2) Uani 1 1 d . .
H11A H 1.2474 0.4533 0.4745 0.059 Uiso 1 1 calc R U
C109 C 1.1123(7) 0.5526(4) 0.3600(5) 0.0394(19) Uani 1 1 d . .
H10B H 1.1037 0.5665 0.3178 0.047 Uiso 1 1 calc R U
C108 C 0.6140(8) 0.7876(3) 0.3432(5) 0.041(2) Uani 1 1 d . .
H10C H 0.7024 0.7802 0.3623 0.049 Uiso 1 1 calc R U
C107 C 1.1838(8) 0.5055(4) 0.3908(6) 0.047(2) Uani 1 1 d . .
H10D H 1.2229 0.4872 0.3692 0.057 Uiso 1 1 calc R U
C106 C 1.1319(8) 0.7895(4) 0.4203(5) 0.044(2) Uani 1 1 d . .
H10E H 1.1103 0.8245 0.4292 0.053 Uiso 1 1 calc R U
C105 C 0.9069(7) 0.7511(3) 0.1970(5) 0.0354(18) Uani 1 1 d . .
H10F H 0.9369 0.7224 0.1806 0.043 Uiso 1 1 calc R U
C104 C 1.2807(8) 0.7313(4) 0.4147(5) 0.044(2) Uani 1 1 d . .
H10G H 1.3622 0.7259 0.4202 0.053 Uiso 1 1 calc R U
C103 C 0.2660(9) 0.5694(4) 0.0175(5) 0.046(2) Uani 1 1 d . .
H10H H 0.2013 0.5767 -0.0306 0.055 Uiso 1 1 calc R U
C102 C 1.2505(8) 0.7811(4) 0.4287(5) 0.045(2) Uani 1 1 d . .
H10I H 1.3108 0.8101 0.4443 0.054 Uiso 1 1 calc R U
C101 C 0.9556(9) 0.8031(4) 0.2052(5) 0.048(2) Uani 1 1 d . .
H10J H 1.0193 0.8100 0.1941 0.058 Uiso 1 1 calc R U
C100 C 1.1398(9) 0.5118(4) 0.4837(6) 0.054(3) Uani 1 1 d . .
H10K H 1.1499 0.4977 0.5263 0.065 Uiso 1 1 calc R U
Cl2 Cl -0.14365(18) 0.14158(8) 0.27665(12) 0.0389(5) Uani 1 1 d . .
Cl6 Cl 1.1057(2) 0.20631(12) 0.47793(15) 0.0616(7) Uani 1 1 d . .
Cl8 Cl 1.3151(3) 0.01639(13) 0.75083(19) 0.0737(8) Uani 1 1 d . .
Cl7 Cl 1.0347(3) 0.01775(15) 0.6654(2) 0.0846(10) Uani 1 1 d . .
Cl5 Cl 1.0628(4) 0.09815(16) 0.5152(3) 0.1040(14) Uani 1 1 d . .
Cl4 Cl 0.7691(4) 0.44989(16) 0.1877(3) 0.1021(14) Uani 1 1 d . .
Cl3 Cl 0.8705(4) 0.41277(16) 0.3335(2) 0.1005(13) Uani 1 1 d . .
C3CL C 1.0974(10) 0.1364(4) 0.4600(6) 0.056(3) Uani 1 1 d . .
H3CA H 1.1804 0.1241 0.4672 0.068 Uiso 1 1 calc R U
H3CB H 1.0298 0.1297 0.4096 0.068 Uiso 1 1 calc R U
C2CL C 1.1735(11) -0.0122(5) 0.6748(7) 0.064(3) Uani 1 1 d . .
H2CA H 1.1757 -0.0056 0.6314 0.077 Uiso 1 1 calc R U
H2CB H 1.1717 -0.0521 0.6809 0.077 Uiso 1 1 calc R U
C1CL C 0.8504(14) 0.4672(5) 0.2762(12) 0.119(7) Uani 1 1 d . .
H1CA H 0.8033 0.4970 0.2829 0.143 Uiso 1 1 calc R U
H1CB H 0.9362 0.4814 0.2901 0.143 Uiso 1 1 calc R U

loop_
_atom_site_aniso_label
_atom_site_aniso_U_11
_atom_site_aniso_U_22
_atom_site_aniso_U_33
_atom_site_aniso_U_23
_atom_site_aniso_U_13
_atom_site_aniso_U_12
Ir1 0.02118(14) 0.04801(18) 0.02449(17) 0.00105(15) 0.01471(12) 0.00086(14)
P4 0.0197(8) 0.0476(12) 0.0259(11) 0.0004(8) 0.0145(9) 0.0020(8)
P3 0.0218(9) 0.0445(11) 0.0245(11) 0.0009(8) 0.0153(9) 0.0004(8)
Cl1 0.0311(9) 0.0520(12) 0.0396(13) 0.0062(9) 0.0189(9) 0.0020(9)
P2 0.0241(9) 0.0469(11) 0.0256(11) 0.0010(9) 0.0162(8) 0.0014(9)
P1 0.0210(9) 0.0529(12) 0.0273(11) -0.0011(9) 0.0168(9) 0.0001(8)
C3 0.027(4) 0.063(5) 0.021(4) 0.008(4) 0.015(3) -0.001(4)
C3O 0.013(3) 0.055(5) 0.037(5) 0.008(4) 0.014(4) 0.006(3)
O1 0.031(3) 0.079(5) 0.046(5) -0.009(4) 0.017(3) -0.003(3)
C9 0.023(3) 0.046(4) 0.032(4) 0.002(4) 0.017(3) 0.000(3)
C10 0.037(4) 0.060(5) 0.032(5) 0.003(4) 0.020(4) 0.014(4)
C11 0.027(4) 0.055(5) 0.023(4) 0.004(4) 0.016(3) 0.007(4)
C12 0.038(4) 0.047(5) 0.044(6) -0.001(4) 0.027(5) 0.004(4)
C13 0.032(4) 0.051(5) 0.032(5) -0.008(4) 0.022(4) 0.000(4)
C14 0.051(5) 0.049(6) 0.042(6) -0.004(4) 0.020(5) 0.004(4)
C16 0.022(3) 0.052(4) 0.017(4) 0.003(3) 0.010(3) 0.000(3)
C17 0.025(4) 0.053(5) 0.043(6) -0.003(4) 0.018(4) -0.001(4)
C18 0.057(6) 0.047(5) 0.046(6) 0.003(4) 0.037(5) 0.005(4)
C19 0.027(4) 0.060(5) 0.033(5) -0.001(4) 0.021(4) 0.003(4)
C20 0.027(4) 0.046(5) 0.034(5) -0.002(4) 0.022(4) -0.001(3)
C21 0.032(4) 0.065(5) 0.028(5) -0.004(4) 0.021(4) -0.004(4)
C22 0.022(3) 0.046(4) 0.021(4) 0.000(3) 0.013(3) 0.000(3)
C23 0.022(4) 0.050(5) 0.023(4) 0.000(3) 0.010(3) 0.001(3)
C24 0.018(3) 0.048(4) 0.017(4) -0.002(3) 0.009(3) -0.001(3)
C25 0.016(3) 0.053(5) 0.030(5) 0.006(4) 0.012(3) 0.004(3)
C26 0.042(5) 0.057(5) 0.030(5) 0.002(4) 0.023(4) 0.006(4)
C27 0.025(4) 0.055(5) 0.035(5) 0.014(4) 0.015(4) 0.009(4)
C28 0.024(4) 0.053(5) 0.011(4) 0.001(3) 0.004(3) -0.005(3)
C29 0.029(4) 0.051(5) 0.025(4) 0.002(4) 0.017(4) 0.005(3)
C30 0.031(4) 0.061(6) 0.029(5) 0.003(4) 0.019(4) 0.005(4)
C31 0.028(4) 0.053(5) 0.038(5) 0.002(4) 0.025(4) 0.003(3)
C32 0.046(5) 0.053(5) 0.039(6) -0.004(4) 0.018(5) -0.011(4)
C33 0.050(5) 0.045(5) 0.040(6) -0.002(4) 0.022(5) 0.004(4)
C34 0.031(4) 0.055(5) 0.037(5) 0.001(4) 0.022(4) 0.000(4)
C35 0.035(4) 0.047(5) 0.033(5) -0.003(4) 0.020(4) -0.004(4)
C36 0.027(4) 0.057(5) 0.041(5) -0.009(4) 0.022(4) -0.005(4)
C37 0.029(4) 0.057(5) 0.044(6) 0.009(4) 0.024(4) 0.004(4)
C38 0.029(4) 0.063(6) 0.035(5) 0.015(4) 0.016(4) 0.001(4)
C39 0.049(5) 0.051(5) 0.052(6) -0.004(5) 0.033(5) 0.001(4)
C41 0.045(5) 0.053(5) 0.058(7) -0.009(5) 0.034(5) -0.008(4)
C43 0.023(4) 0.052(5) 0.029(5) -0.005(4) 0.011(4) -0.003(3)
C44 0.025(4) 0.065(6) 0.038(5) 0.008(4) 0.018(4) 0.007(4)
C45 0.024(4) 0.067(6) 0.029(5) -0.012(4) 0.012(4) -0.006(4)
C46 0.029(4) 0.061(6) 0.044(6) -0.011(5) 0.009(4) 0.008(4)
C47 0.032(4) 0.049(5) 0.033(5) 0.004(4) 0.020(4) 0.004(4)
C48 0.037(4) 0.053(5) 0.028(5) 0.009(4) 0.015(4) 0.014(4)
C49 0.033(4) 0.073(6) 0.036(5) 0.002(4) 0.023(4) -0.007(4)
C50 0.037(4) 0.064(6) 0.033(5) 0.008(4) 0.025(4) 0.006(4)
C110 0.030(4) 0.054(5) 0.059(7) 0.012(5) 0.022(5) 0.007(4)
C109 0.026(4) 0.058(5) 0.038(5) -0.002(4) 0.019(4) 0.000(4)
C108 0.036(4) 0.049(5) 0.049(6) -0.003(4) 0.031(4) 0.001(4)
C107 0.035(5) 0.051(5) 0.059(7) 0.003(5) 0.028(5) 0.006(4)
C106 0.036(5) 0.054(5) 0.041(6) -0.010(4) 0.019(4) -0.007(4)
C105 0.025(4) 0.049(5) 0.030(5) 0.007(4) 0.014(4) 0.001(3)
C104 0.027(4) 0.074(6) 0.037(5) -0.008(4) 0.022(4) -0.006(4)
C103 0.037(5) 0.067(6) 0.031(5) -0.004(4) 0.016(4) 0.002(4)
C102 0.032(4) 0.064(6) 0.044(6) -0.008(4) 0.025(4) -0.007(4)
C101 0.036(5) 0.059(6) 0.051(6) -0.001(5) 0.025(5) -0.006(4)
C100 0.046(5) 0.068(6) 0.058(7) 0.020(5) 0.034(5) 0.009(5)
Cl2 0.0279(9) 0.0568(13) 0.0403(12) -0.0011(9) 0.0237(9) 0.0007(8)
Cl6 0.0464(13) 0.0830(18) 0.0511(17) -0.0074(13) 0.0229(13) 0.0024(13)
Cl8 0.0722(19) 0.0806(19) 0.079(2) -0.0112(16) 0.0473(19) -0.0014(15)
Cl7 0.073(2) 0.102(2) 0.083(3) 0.0089(19) 0.044(2) 0.0274(18)
Cl5 0.094(3) 0.116(3) 0.145(4) 0.054(3) 0.093(3) 0.031(2)
Cl4 0.078(2) 0.095(2) 0.156(4) 0.034(3) 0.077(3) 0.0015(19)
Cl3 0.086(2) 0.092(2) 0.076(3) -0.026(2) 0.011(2) 0.0148(19)
C3CL 0.046(5) 0.081(7) 0.046(6) 0.003(5) 0.027(5) 0.001(5)
C2CL 0.066(7) 0.077(7) 0.070(8) 0.017(6) 0.049(7) 0.018(6)
C1CL 0.081(9) 0.042(6) 0.25(2) -0.036(10) 0.097(14) -0.016(6)

loop_
_atom_type_symbol
_atom_type_description
_atom_type_scat_dispersion_real
_atom_type_scat_dispersion_imag
_atom_type_scat_source
C C 0.0033 0.0016 'International Tables Vol C Tables 4.2.6.8 and 6.1.1.4'
H H 0.0000 0.0000 'International Tables Vol C Tables 4.2.6.8 and 6.1.1.4'
Cl Cl 0.1484 0.1585 'International Tables Vol C Tables 4.2.6.8 and 6.1.1.4'
Ir Ir -1.4442 7.9887 'International Tables Vol C Tables 4.2.6.8 and 6.1.1.4'
O O 0.0106 0.0060 'International Tables Vol C Tables 4.2.6.8 and 6.1.1.4'
P P 0.1023 0.0942 'International Tables Vol C Tables 4.2.6.8 and 6.1.1.4'

loop_
_geom_angle_atom_site_label_1
_geom_angle_atom_site_label_2
_geom_angle_atom_site_label_3
_geom_angle
C3O Ir1 C3 175.5(3)
C3O Ir1 P1 94.95(19)
C3 Ir1 P1 83.0(2)
C3O Ir1 P4 93.88(19)
C3 Ir1 P4 88.0(2)
P1 Ir1 P4 170.72(7)
C3O Ir1 Cl1 95.0(3)
C3 Ir1 Cl1 89.0(2)
P1 Ir1 Cl1 89.28(7)
P4 Ir1 Cl1 92.82(7)
C3O Ir1 H1IR 91.8
C3 Ir1 H1IR 84.2
P1 Ir1 H1IR 88.9
P4 Ir1 H1IR 87.9
Cl1 Ir1 H1IR 173.1
C23 P4 C16 103.4(4)
C23 P4 C28 104.4(4)
C16 P4 C28 106.9(3)
C23 P4 Ir1 119.4(2)
C16 P4 Ir1 106.1(2)
C28 P4 Ir1 115.4(3)
C3 P3 C16 107.5(4)
C3 P3 C9 113.8(4)
C16 P3 C9 106.5(4)
C3 P3 C29 117.2(4)
C16 P3 C29 103.6(4)
C9 P3 C29 107.3(4)
C3 P2 C22 117.2(4)
C3 P2 C25 104.5(4)
C22 P2 C25 103.7(4)
C3 P2 C24 118.9(4)
C22 P2 C24 103.7(4)
C25 P2 C24 107.5(3)
C25 P1 C13 106.1(4)
C25 P1 C11 106.1(4)
C13 P1 C11 106.2(4)
C25 P1 Ir1 104.0(2)
C13 P1 Ir1 116.8(3)
C11 P1 Ir1 116.7(3)
P3 C3 P2 126.4(5)
P3 C3 Ir1 113.6(4)
P2 C3 Ir1 119.9(4)
O1 C3O Ir1 178.8(9)
C20 C9 C31 119.1(8)
C20 C9 P3 123.3(6)
C31 C9 P3 117.6(6)
C50 C10 C19 119.5(9)
C50 C10 H10A 120.3
C19 C10 H10A 120.3
C21 C11 C19 119.2(7)
C21 C11 P1 124.0(6)
C19 C11 P1 116.7(6)
C103 C12 C22 119.9(8)
C103 C12 H12A 120.0
C22 C12 H12A 120.0
C108 C13 C43 119.0(8)
C108 C13 P1 122.4(6)
C43 C13 P1 118.4(6)
C32 C14 C35 121.6(9)
C32 C14 H14A 119.2
C35 C14 H14A 119.2
P3 C16 P4 107.8(4)
P3 C16 H16A 110.1
P4 C16 H16A 110.1
P3 C16 H16B 110.1
P4 C16 H16B 110.1
H16A C16 H16B 108.5
C106 C17 C28 120.5(7)
C106 C17 H17A 119.7
C28 C17 H17A 119.7
C26 C18 C41 119.9(9)
C26 C18 H18A 120.1
C41 C18 H18A 120.1
C11 C19 C10 120.0(8)
C11 C19 H19A 120.0
C10 C19 H19A 120.0
C30 C20 C9 120.6(8)
C30 C20 H20A 119.7
C9 C20 H20A 119.7
C49 C21 C11 119.6(8)
C49 C21 H21A 120.2
C11 C21 H21A 120.2
C12 C22 C26 118.9(8)
C12 C22 P2 121.7(6)
C26 C22 P2 119.4(6)
C109 C23 C27 118.6(8)
C109 C23 P4 121.6(6)
C27 C23 P4 119.7(6)
C37 C24 C47 118.2(7)
C37 C24 P2 121.1(5)
C47 C24 P2 120.7(6)
P1 C25 P2 106.9(4)
P1 C25 H25A 110.3
P2 C25 H25A 110.3
P1 C25 H25B 110.3
P2 C25 H25B 110.3
H25A C25 H25B 108.6
C18 C26 C22 120.9(9)
C18 C26 H26A 119.6
C22 C26 H26A 119.6
C100 C27 C23 119.6(8)
C100 C27 H27A 120.2
C23 C27 H27A 120.2
C17 C28 C36 118.8(7)
C17 C28 P4 121.5(6)
C36 C28 P4 119.6(6)
C35 C29 C105 119.5(8)
C35 C29 P3 120.0(6)
C105 C29 P3 120.4(6)
C20 C30 C45 119.6(8)
C20 C30 H30A 120.2
C45 C30 H30A 120.2
C34 C31 C9 120.4(8)
C34 C31 H31A 119.8
C9 C31 H31A 119.8
C14 C32 C101 118.7(9)
C14 C32 H32A 120.7
C101 C32 H32A 120.7
C39 C33 C46 119.4(9)
C39 C33 H33A 120.3
C46 C33 H33A 120.3
C31 C34 C45 119.3(8)
C31 C34 H34A 120.3
C45 C34 H34A 120.3
C14 C35 C29 119.4(8)
C14 C35 H35A 120.3
C29 C35 H35A 120.3
C104 C36 C28 119.1(8)
C104 C36 H36A 120.5
C28 C36 H36A 120.5
C38 C37 C24 121.8(7)
C38 C37 H37A 119.1
C24 C37 H37A 119.1
C37 C38 C48 119.4(8)
C37 C38 H38A 120.3
C48 C38 H38A 120.3
C33 C39 C108 120.3(9)
C33 C39 H39A 119.9
C108 C39 H39A 119.9
C103 C41 C18 119.8(9)
C103 C41 H41A 120.1
C18 C41 H41A 120.1
C46 C43 C13 119.2(8)
C46 C43 H43A 120.4
C13 C43 H43A 120.4
C47 C44 C48 121.0(7)
C47 C44 H44A 119.5
C48 C44 H44A 119.5
C34 C45 C30 121.0(8)
C34 C45 H45A 119.5
C30 C45 H45A 119.5
C33 C46 C43 121.4(8)
C33 C46 H46A 119.3
C43 C46 H46A 119.3
C44 C47 C24 120.2(7)
C44 C47 H47A 119.9
C24 C47 H47A 119.9
C38 C48 C44 119.3(8)
C38 C48 H48A 120.3
C44 C48 H48A 120.3
C50 C49 C21 121.5(8)
C50 C49 H49A 119.2
C21 C49 H49A 119.2
C49 C50 C10 120.1(8)
C49 C50 H50A 119.9
C10 C50 H50A 119.9
C100 C110 C107 119.7(9)
C100 C110 H11A 120.2
C107 C110 H11A 120.2
C107 C109 C23 120.6(8)
C107 C109 H10B 119.7
C23 C109 H10B 119.7
C13 C108 C39 120.7(8)
C13 C108 H10C 119.6
C39 C108 H10C 119.6
C109 C107 C110 119.9(8)
C109 C107 H10D 120.1
C110 C107 H10D 120.1
C17 C106 C102 120.5(8)
C17 C106 H10E 119.8
C102 C106 H10E 119.8
C101 C105 C29 119.2(8)
C101 C105 H10F 120.4
C29 C105 H10F 120.4
C102 C104 C36 121.2(7)
C102 C104 H10G 119.4
C36 C104 H10G 119.4
C41 C103 C12 120.7(9)
C41 C103 H10H 119.7
C12 C103 H10H 119.7
C104 C102 C106 119.9(8)
C104 C102 H10I 120.0
C106 C102 H10I 120.0
C105 C101 C32 121.6(8)
C105 C101 H10J 119.2
C32 C101 H10J 119.2
C27 C100 C110 121.6(9)
C27 C100 H10K 119.2
C110 C100 H10K 119.2
Cl6 C3CL Cl5 111.6(6)
Cl6 C3CL H3CA 109.3
Cl5 C3CL H3CA 109.3
Cl6 C3CL H3CB 109.3
Cl5 C3CL H3CB 109.3
H3CA C3CL H3CB 108.0
Cl7 C2CL Cl8 109.9(6)
Cl7 C2CL H2CA 109.7
Cl8 C2CL H2CA 109.7
Cl7 C2CL H2CB 109.7
Cl8 C2CL H2CB 109.7
H2CA C2CL H2CB 108.2
Cl4 C1CL Cl3 114.2(7)
Cl4 C1CL H1CA 108.7
Cl3 C1CL H1CA 108.7
Cl4 C1CL H1CB 108.7
Cl3 C1CL H1CB 108.7
H1CA C1CL H1CB 107.6

loop_
_geom_bond_atom_site_label_1
_geom_bond_atom_site_label_2
_geom_bond_distance
Ir1 C3O 1.967(10)
Ir1 C3 2.161(8)
Ir1 P1 2.3130(18)
Ir1 P4 2.3369(17)
Ir1 Cl1 2.499(2)
Ir1 H1IR 1.2998
P4 C23 1.816(8)
P4 C16 1.832(8)
P4 C28 1.833(8)
P3 C3 1.696(7)
P3 C16 1.788(8)
P3 C9 1.812(9)
P3 C29 1.817(9)
P2 C3 1.721(8)
P2 C22 1.814(8)
P2 C25 1.815(8)
P2 C24 1.816(8)
P1 C25 1.809(9)
P1 C13 1.812(9)
P1 C11 1.817(8)
C3O O1 1.031(10)
C9 C20 1.395(11)
C9 C31 1.401(12)
C10 C50 1.378(13)
C10 C19 1.410(12)
C10 H10A 0.9500
C11 C21 1.390(11)
C11 C19 1.408(12)
C12 C103 1.394(13)
C12 C22 1.400(12)
C12 H12A 0.9500
C13 C108 1.381(11)
C13 C43 1.414(11)
C14 C32 1.377(13)
C14 C35 1.380(12)
C14 H14A 0.9500
C16 H16A 0.9900
C16 H16B 0.9900
C17 C106 1.371(12)
C17 C28 1.397(12)
C17 H17A 0.9500
C18 C26 1.381(13)
C18 C41 1.398(14)
C18 H18A 0.9500
C19 H19A 0.9500
C20 C30 1.377(12)
C20 H20A 0.9500
C21 C49 1.387(11)
C21 H21A 0.9500
C22 C26 1.401(12)
C23 C109 1.406(11)
C23 C27 1.413(11)
C24 C37 1.390(11)
C24 C47 1.396(10)
C25 H25A 0.9900
C25 H25B 0.9900
C26 H26A 0.9500
C27 C100 1.377(12)
C27 H27A 0.9500
C28 C36 1.402(10)
C29 C35 1.399(11)
C29 C105 1.403(10)
C30 C45 1.386(12)
C30 H30A 0.9500
C31 C34 1.382(12)
C31 H31A 0.9500
C32 C101 1.384(13)
C32 H32A 0.9500
C33 C39 1.379(13)
C33 C46 1.380(13)
C33 H33A 0.9500
C34 C45 1.386(13)
C34 H34A 0.9500
C35 H35A 0.9500
C36 C104 1.396(12)
C36 H36A 0.9500
C37 C38 1.375(12)
C37 H37A 0.9500
C38 C48 1.387(11)
C38 H38A 0.9500
C39 C108 1.391(13)
C39 H39A 0.9500
C41 C103 1.379(14)
C41 H41A 0.9500
C43 C46 1.384(13)
C43 H43A 0.9500
C44 C47 1.373(12)
C44 C48 1.390(12)
C44 H44A 0.9500
C45 H45A 0.9500
C46 H46A 0.9500
C47 H47A 0.9500
C48 H48A 0.9500
C49 C50 1.375(13)
C49 H49A 0.9500
C50 H50A 0.9500
C110 C100 1.380(13)
C110 C107 1.391(14)
C110 H11A 0.9500
C109 C107 1.390(12)
C109 H10B 0.9500
C108 H10C 0.9500
C107 H10D 0.9500
C106 C102 1.380(12)
C106 H10E 0.9500
C105 C101 1.380(12)
C105 H10F 0.9500
C104 C102 1.359(13)
C104 H10G 0.9500
C103 H10H 0.9500
C102 H10I 0.9500
C101 H10J 0.9500
C100 H10K 0.9500
Cl6 C3CL 1.752(11)
Cl8 C2CL 1.804(13)
Cl7 C2CL 1.763(10)
Cl5 C3CL 1.764(11)
Cl4 C1CL 1.72(2)
Cl3 C1CL 1.769(19)
C3CL H3CA 0.9900
C3CL H3CB 0.9900
C2CL H2CA 0.9900
C2CL H2CB 0.9900
C1CL H1CA 0.9900
C1CL H1CB 0.9900
